data_4330260
loop_
_publ_author_name
'Abhijeet K. Chaudhari'
'Biplab Joarder'
'Eric Rivi\`ere'
'Guillaume Rogez'
'Sujit K. Ghosh'

_publ_section_title
;
 Nitrate-Bridged "Pseudo-Double-Propeller"-Type Lanthanide(III)-Copper(II)
 Heterometallic Clusters: Syntheses, Structures, and Magnetic Properties
;
_journal_name_full 'Inorganic Chemistry'
_journal_page_first 9159
_journal_page_last 9161
_journal_paper_doi 10.1021/ic3012876
_journal_volume 51
_journal_year 2012
_chemical_formula_moiety 'C60 H60 Cu4 Gd2 N7 O31, N2 O4, 2(N O3), 4(H2 O)'
_chemical_formula_sum 'C60 H80 Cu4 Gd2 N10 O44'
_chemical_formula_weight 2214.00
_chemical_name_systematic
;
 ?
;
_space_group_IT_number 15
_symmetry_cell_setting monoclinic
_symmetry_Int_Tables_number 15
_symmetry_space_group_name_Hall '-C 2yc'
_symmetry_space_group_name_H-M 'C 1 2/c 1'
_atom_sites_solution_hydrogens geom
_atom_sites_solution_primary direct
_atom_sites_solution_secondary difmap
_audit_creation_method SHELXL-97
_cell_angle_alpha 90.00
_cell_angle_beta 99.168(3)
_cell_angle_gamma 90.00
_cell_formula_units_Z 4
_cell_length_a 26.748(3)
_cell_length_b 17.260(2)
_cell_length_c 17.711(2)
_cell_measurement_reflns_used 2681
_cell_measurement_temperature 200(2)
_cell_measurement_theta_max 17.82
_cell_measurement_theta_min 2.60
_cell_volume 8072.2(16)
_computing_cell_refinement 'Bruker SMART'
_computing_data_collection 'Bruker SMART'
_computing_data_reduction 'Bruker SAINT'
_computing_molecular_graphics 'Bruker SHELXTL'
_computing_publication_material 'Bruker SHELXTL'
_computing_structure_refinement 'SHELXL-97 (Sheldrick, 2008)'
_computing_structure_solution 'SHELXL-97 (Sheldrick, 2008)'
_diffrn_ambient_temperature 200(2)
_diffrn_measured_fraction_theta_full 0.993
_diffrn_measured_fraction_theta_max 0.993
_diffrn_radiation_monochromator graphite
_diffrn_radiation_source 'fine-focus sealed tube'
_diffrn_radiation_type MoK\a
_diffrn_radiation_wavelength 0.71073
_diffrn_reflns_av_R_equivalents 0.0802
_diffrn_reflns_av_sigmaI/netI 0.0502
_diffrn_reflns_limit_h_max 22
_diffrn_reflns_limit_h_min -22
_diffrn_reflns_limit_k_max 14
_diffrn_reflns_limit_k_min -11
_diffrn_reflns_limit_l_max 15
_diffrn_reflns_limit_l_min -15
_diffrn_reflns_number 15237
_diffrn_reflns_theta_full 17.82
_diffrn_reflns_theta_max 17.82
_diffrn_reflns_theta_min 2.60
_exptl_absorpt_coefficient_mu 2.760
_exptl_absorpt_correction_T_max 0.9469
_exptl_absorpt_correction_T_min 0.7699
_exptl_absorpt_correction_type empirical
_exptl_crystal_colour green
_exptl_crystal_density_diffrn 1.822
_exptl_crystal_description Block
_exptl_crystal_F_000 4424
_exptl_crystal_size_max 0.10
_exptl_crystal_size_mid 0.08
_exptl_crystal_size_min 0.02
_refine_diff_density_max 1.744
_refine_diff_density_min -0.631
_refine_diff_density_rms 0.109
_refine_ls_extinction_method none
_refine_ls_goodness_of_fit_ref 1.061
_refine_ls_hydrogen_treatment noref
_refine_ls_matrix_type full
_refine_ls_number_parameters 536
_refine_ls_number_reflns 2681
_refine_ls_number_restraints 6
_refine_ls_restrained_S_all 1.060
_refine_ls_R_factor_all 0.0701
_refine_ls_R_factor_gt 0.0489
_refine_ls_shift/su_max 0.002
_refine_ls_shift/su_mean 0.000
_refine_ls_structure_factor_coef Fsqd
_refine_ls_weighting_details 'calc w=1/[\s^2^(Fo^2^)+(0.0761P)^2^+101.3449P] where P=(Fo^2^+2Fc^2^)/3'
_refine_ls_weighting_scheme calc
_refine_ls_wR_factor_gt 0.1250
_refine_ls_wR_factor_ref 0.1396
_reflns_number_gt 1979
_reflns_number_total 2681
_reflns_threshold_expression >2sigma(I)
_cod_data_source_file ic3012876_si_003.cif
_cod_data_source_block compound2
_cod_original_cell_volume 8071.8(17)
_cod_original_sg_symbol_H-M 'C 2/c'
_cod_database_code 4330260

loop_
_symmetry_equiv_pos_as_xyz
'x, y, z'
'-x, y, -z+1/2'
'x+1/2, y+1/2, z'
'-x+1/2, y+1/2, -z+1/2'
'-x, -y, -z'
'x, -y, z-1/2'
'-x+1/2, -y+1/2, -z'
'x+1/2, -y+1/2, z-1/2'

loop_
_atom_site_label
_atom_site_type_symbol
_atom_site_fract_x
_atom_site_fract_y
_atom_site_fract_z
_atom_site_U_iso_or_equiv
_atom_site_adp_type
_atom_site_occupancy
_atom_site_symmetry_multiplicity
_atom_site_calc_flag
_atom_site_refinement_flags
C1 C 0.4812(11) 0.0740(11) 0.9102(11) 0.066(5) Uani 1 1 d .
H1 H 0.4729 0.0510 0.8624 0.079 Uiso 1 1 calc R
C2 C 0.4469(8) 0.0649(11) 0.9619(18) 0.075(6) Uani 1 1 d .
H2 H 0.4176 0.0355 0.9497 0.090 Uiso 1 1 calc R
C3 C 0.4584(11) 0.1006(14) 1.0302(17) 0.077(6) Uani 1 1 d .
H3 H 0.4364 0.0970 1.0657 0.092 Uiso 1 1 calc R
C4 C 0.5028(12) 0.1426(12) 1.0479(11) 0.072(6) Uani 1 1 d .
H4 H 0.5110 0.1655 1.0958 0.087 Uiso 1 1 calc R
C5 C 0.5353(8) 0.1505(11) 0.9942(14) 0.052(5) Uani 1 1 d .
C6 C 0.5830(8) 0.1972(10) 1.0065(9) 0.067(5) Uani 1 1 d .
H6A H 0.6119 0.1626 1.0116 0.080 Uiso 1 1 calc R
H6B H 0.5849 0.2263 1.0537 0.080 Uiso 1 1 calc R
C7 C 0.5853(7) 0.2532(9) 0.9400(10) 0.061(5) Uani 1 1 d .
H7A H 0.5519 0.2752 0.9236 0.073 Uiso 1 1 calc R
H7B H 0.6083 0.2953 0.9573 0.073 Uiso 1 1 calc R
C8 C 0.4850(10) 0.4322(10) 0.5825(11) 0.057(5) Uani 1 1 d .
H8 H 0.4777 0.4554 0.6269 0.068 Uiso 1 1 calc R
C9 C 0.4502(7) 0.4378(11) 0.5171(17) 0.068(6) Uani 1 1 d .
H9 H 0.4208 0.4668 0.5167 0.081 Uiso 1 1 calc R
C10 C 0.4587(10) 0.4008(14) 0.4527(14) 0.072(6) Uani 1 1 d .
H10 H 0.4347 0.4025 0.4086 0.086 Uiso 1 1 calc R
C11 C 0.5037(12) 0.3605(11) 0.4535(11) 0.071(6) Uani 1 1 d .
H11 H 0.5105 0.3359 0.4095 0.085 Uiso 1 1 calc R
C12 C 0.5403(8) 0.3571(11) 0.5239(14) 0.057(5) Uani 1 1 d .
C13 C 0.5863(8) 0.3129(10) 0.5251(9) 0.064(5) Uani 1 1 d .
H13A H 0.6146 0.3483 0.5270 0.077 Uiso 1 1 calc R
H13B H 0.5840 0.2832 0.4782 0.077 Uiso 1 1 calc R
C14 C 0.5961(7) 0.2582(9) 0.5931(10) 0.061(5) Uani 1 1 d .
H14A H 0.5650 0.2318 0.5989 0.073 Uiso 1 1 calc R
H14B H 0.6207 0.2194 0.5838 0.073 Uiso 1 1 calc R
C15 C 0.6333(7) 0.4414(13) 0.8286(10) 0.041(4) Uani 1 1 d .
C16 C 0.6696(8) 0.4256(10) 0.8925(12) 0.045(5) Uani 1 1 d .
C17 C 0.6900(6) 0.4834(15) 0.9429(10) 0.058(5) Uani 1 1 d .
H17 H 0.7150 0.4716 0.9840 0.070 Uiso 1 1 calc R
C18 C 0.6728(9) 0.5579(13) 0.9313(13) 0.070(6) Uani 1 1 d .
H18 H 0.6856 0.5972 0.9649 0.084 Uiso 1 1 calc R
C19 C 0.6364(9) 0.5738(11) 0.8693(15) 0.064(6) Uani 1 1 d .
H19 H 0.6248 0.6244 0.8610 0.077 Uiso 1 1 calc R
C20 C 0.6166(8) 0.5160(13) 0.8190(11) 0.047(5) Uani 1 1 d .
C21 C 0.5744(8) 0.5365(11) 0.7606(13) 0.056(5) Uani 1 1 d .
H21 H 0.5619 0.5865 0.7629 0.067 Uiso 1 1 calc R
C22 C 0.7151(8) 0.3251(11) 0.9669(11) 0.106(8) Uani 1 1 d .
H22A H 0.7206 0.2702 0.9674 0.159 Uiso 1 1 calc R
H22B H 0.7011 0.3399 1.0114 0.159 Uiso 1 1 calc R
H22C H 0.7468 0.3514 0.9671 0.159 Uiso 1 1 calc R
C23 C 0.6308(8) 0.0635(13) 0.7334(10) 0.047(5) Uani 1 1 d .
C24 C 0.6708(10) 0.0785(10) 0.6931(12) 0.060(5) Uani 1 1 d .
C25 C 0.6920(7) 0.0204(16) 0.6575(11) 0.074(6) Uani 1 1 d .
H25 H 0.7185 0.0304 0.6308 0.089 Uiso 1 1 calc R
C26 C 0.6727(10) -0.0570(13) 0.6618(13) 0.083(6) Uani 1 1 d .
H26 H 0.6867 -0.0975 0.6376 0.100 Uiso 1 1 calc R
C27 C 0.6349(9) -0.0706(12) 0.7002(13) 0.074(6) Uani 1 1 d .
H27 H 0.6230 -0.1210 0.7024 0.088 Uiso 1 1 calc R
C28 C 0.6122(9) -0.0116(13) 0.7375(11) 0.057(5) Uani 1 1 d .
C29 C 0.5714(8) -0.0303(10) 0.7766(11) 0.054(5) Uani 1 1 d .
H29 H 0.5598 -0.0812 0.7717 0.065 Uiso 1 1 calc R
C30 C 0.7223(8) 0.1730(12) 0.6427(12) 0.114(8) Uani 1 1 d .
H30A H 0.7289 0.2277 0.6453 0.172 Uiso 1 1 calc R
H30B H 0.7098 0.1587 0.5907 0.172 Uiso 1 1 calc R
H30C H 0.7530 0.1452 0.6604 0.172 Uiso 1 1 calc R
Cu1 Cu 0.58090(8) 0.39488(10) 0.67901(11) 0.0526(7) Uani 1 1 d .
Cu2 Cu 0.57054(7) 0.11688(11) 0.84717(11) 0.0533(7) Uani 1 1 d .
Gd1 Gd 0.64477(3) 0.25241(4) 0.78225(5) 0.0549(5) Uani 1 1 d .
N1 N 0.5254(7) 0.1138(9) 0.9244(9) 0.055(4) Uani 1 1 d .
N2 N 0.5295(7) 0.3944(9) 0.5851(9) 0.057(4) Uani 1 1 d .
N3 N 0.5000 0.243(2) 0.7500 0.099(10) Uani 1 2 d S
N4 N 0.6676(10) -0.0020(16) 0.9349(12) 0.110(7) Uani 1 1 d .
N5 N 0.1698(10) 0.1766(16) 0.6779(10) 0.103(6) Uani 1 1 d .
N6 N 0.4635(17) 0.2465(16) 0.211(3) 0.27(3) Uani 1 1 d .
O1 O 0.6020(4) 0.2148(6) 0.8765(6) 0.060(3) Uani 1 1 d .
O1S O 0.6438(4) 0.4736(6) 0.6332(6) 0.070(3) Uani 1 1 d .
O2 O 0.6148(4) 0.2992(5) 0.6617(6) 0.058(3) Uani 1 1 d .
O2S O 0.7097(4) 0.1744(6) 0.8595(6) 0.072(3) Uani 1 1 d .
O3 O 0.6183(4) 0.3828(6) 0.7813(6) 0.046(3) Uani 1 1 d .
O3S O 0.7240(4) 0.3082(6) 0.7631(6) 0.073(3) Uani 1 1 d .
O4 O 0.5533(4) 0.4958(6) 0.7087(7) 0.056(3) Uani 1 1 d .
O1W O 0.6769(10) -0.2026(16) 0.9088(15) 0.260(12) Uiso 1 1 d .
H1W1 H 0.6688 -0.1629 0.9325 0.311 Uiso 1 1 d R
H2W1 H 0.6590 -0.2027 0.8646 0.311 Uiso 1 1 d R
O5 O 0.6809(5) 0.3460(8) 0.8999(6) 0.076(4) Uani 1 1 d .
O2W O 0.2351(5) 0.1093(8) 0.1385(8) 0.122(5) Uani 1 1 d .
H1W2 H 0.2231 0.1018 0.1795 0.147 Uiso 1 1 d R
H2W2 H 0.2432 0.0654 0.1223 0.147 Uiso 1 1 d R
O6 O 0.6122(4) 0.1234(6) 0.7657(5) 0.046(3) Uani 1 1 d .
O7 O 0.5496(5) 0.0122(6) 0.8157(7) 0.067(4) Uani 1 1 d .
O8 O 0.6849(4) 0.1540(7) 0.6904(6) 0.065(3) Uiso 1 1 d .
O9 O 0.5391(7) 0.2747(9) 0.7457(9) 0.119 Uiso 1 1 d .
O10 O 0.5000 0.1706(13) 0.7500 0.110(9) Uani 1 2 d S
O11 O 0.7079(8) 0.0112(9) 0.9071(10) 0.126(6) Uani 1 1 d .
O12 O 0.6615(10) -0.0631(13) 0.9546(14) 0.203(13) Uani 1 1 d .
O13 O 0.6464(7) 0.0569(11) 0.9403(9) 0.124(6) Uani 1 1 d U
O14 O 0.1989(9) 0.1226(11) 0.6637(12) 0.159(9) Uani 1 1 d .
O15 O 0.1266(7) 0.1620(12) 0.6835(9) 0.147(8) Uani 1 1 d .
O16 O 0.1851(6) 0.2446(9) 0.6810(11) 0.134(7) Uani 1 1 d .
O17 O 0.4030(17) 0.2363(13) 0.1982(17) 0.262(15) Uani 1 1 d .
O18 O 0.5000 0.1918(16) 0.2500 0.172(12) Uani 1 2 d S
O19 O 0.5000 0.3097(16) 0.2500 0.146(10) Uani 1 2 d S

loop_
_atom_site_aniso_label
_atom_site_aniso_U_11
_atom_site_aniso_U_22
_atom_site_aniso_U_33
_atom_site_aniso_U_23
_atom_site_aniso_U_13
_atom_site_aniso_U_12
C1 0.093(19) 0.055(13) 0.047(14) 0.005(10) 0.005(16) 0.009(14)
C2 0.096(19) 0.054(14) 0.077(18) 0.030(15) 0.017(18) 0.022(12)
C3 0.09(2) 0.056(14) 0.09(2) 0.028(14) 0.040(16) 0.016(14)
C4 0.11(2) 0.055(14) 0.058(15) 0.016(11) 0.038(18) 0.035(15)
C5 0.048(15) 0.055(13) 0.051(15) 0.000(12) 0.001(14) 0.009(11)
C6 0.097(18) 0.064(13) 0.035(12) -0.013(11) -0.001(11) 0.017(14)
C7 0.081(14) 0.046(11) 0.056(13) -0.020(11) 0.007(10) 0.002(10)
C8 0.077(16) 0.034(11) 0.058(17) 0.012(9) 0.008(16) 0.006(12)
C9 0.055(15) 0.068(14) 0.072(16) 0.021(15) -0.016(16) -0.002(11)
C10 0.08(2) 0.060(14) 0.062(19) 0.018(13) -0.019(14) -0.028(14)
C11 0.12(2) 0.047(13) 0.048(17) 0.012(10) 0.020(17) -0.013(14)
C12 0.066(16) 0.040(12) 0.059(17) 0.011(13) -0.013(15) -0.004(11)
C13 0.103(18) 0.051(12) 0.035(12) -0.008(10) 0.002(11) -0.005(13)
C14 0.071(13) 0.048(11) 0.058(13) -0.013(12) -0.012(10) 0.002(10)
C15 0.033(12) 0.050(19) 0.036(14) 0.011(13) -0.012(11) -0.007(12)
C16 0.051(13) 0.026(14) 0.059(15) 0.008(13) 0.015(13) 0.000(12)
C17 0.035(12) 0.078(18) 0.056(13) -0.011(14) -0.010(9) -0.029(13)
C18 0.112(19) 0.026(15) 0.075(18) -0.001(11) 0.027(17) -0.001(12)
C19 0.084(16) 0.051(16) 0.061(15) 0.019(15) 0.021(13) 0.019(13)
C20 0.064(15) 0.028(15) 0.051(14) -0.014(14) 0.014(13) 0.006(14)
C21 0.057(15) 0.050(14) 0.062(15) -0.003(13) 0.018(14) -0.005(12)
C22 0.14(2) 0.091(16) 0.075(16) 0.007(12) -0.028(16) 0.035(15)
C23 0.056(16) 0.04(2) 0.043(12) 0.004(11) 0.001(12) 0.019(13)
C24 0.073(16) 0.041(15) 0.064(14) -0.011(11) 0.006(13) 0.006(13)
C25 0.067(14) 0.087(19) 0.075(15) 0.017(14) 0.030(12) 0.021(16)
C26 0.10(2) 0.048(19) 0.110(18) -0.014(12) 0.036(16) 0.030(14)
C27 0.073(16) 0.054(18) 0.096(16) 0.018(14) 0.019(14) -0.006(14)
C28 0.088(17) 0.013(15) 0.070(14) -0.008(11) 0.017(13) 0.019(15)
C29 0.071(16) 0.034(14) 0.057(13) 0.017(11) 0.008(12) -0.015(12)
C30 0.120(19) 0.122(18) 0.119(19) -0.024(14) 0.075(16) -0.036(15)
Cu1 0.0647(15) 0.0431(13) 0.0467(14) -0.0008(10) -0.0011(11) 0.0007(11)
Cu2 0.0624(15) 0.0424(13) 0.0558(14) -0.0045(10) 0.0119(11) 0.0009(11)
Gd1 0.0750(8) 0.0377(7) 0.0501(7) 0.0051(4) 0.0040(5) -0.0011(5)
N1 0.054(13) 0.050(10) 0.059(14) 0.003(9) 0.008(9) 0.011(9)
N2 0.087(15) 0.040(9) 0.043(11) -0.013(9) 0.007(10) -0.006(10)
N3 0.023(15) 0.24(4) 0.042(14) 0.000 0.016(11) 0.000
N4 0.13(2) 0.11(2) 0.105(16) -0.006(14) 0.050(14) 0.043(18)
N5 0.10(2) 0.13(2) 0.081(13) -0.016(13) 0.001(13) -0.058(19)
N6 0.33(5) 0.11(2) 0.47(8) 0.06(3) 0.32(6) 0.06(3)
O1 0.074(8) 0.047(7) 0.060(8) -0.012(6) 0.016(6) -0.005(6)
O1S 0.082(9) 0.062(7) 0.071(8) 0.006(6) 0.029(7) 0.004(7)
O2 0.071(8) 0.044(7) 0.052(8) -0.007(6) -0.014(6) 0.010(6)
O2S 0.066(8) 0.068(8) 0.074(8) 0.017(6) -0.018(7) 0.016(6)
O3 0.059(8) 0.038(7) 0.040(7) -0.008(6) 0.001(6) -0.013(6)
O3S 0.067(8) 0.062(8) 0.086(9) 0.001(6) 0.001(7) -0.012(6)
O4 0.059(8) 0.056(8) 0.051(8) -0.007(7) 0.005(7) -0.001(7)
O5 0.089(10) 0.078(11) 0.054(9) 0.004(7) -0.009(8) 0.003(8)
O2W 0.113(12) 0.127(12) 0.131(13) -0.067(10) 0.034(10) -0.004(10)
O6 0.057(8) 0.037(8) 0.041(7) -0.005(6) 0.001(6) 0.004(6)
O7 0.095(10) 0.039(8) 0.075(9) -0.010(7) 0.037(8) 0.004(7)
O10 0.098(19) 0.071(14) 0.15(2) 0.000 -0.016(14) 0.000
O11 0.127(15) 0.114(13) 0.138(15) -0.030(11) 0.018(13) 0.002(12)
O12 0.31(3) 0.080(14) 0.25(3) 0.055(15) 0.14(2) 0.036(17)
O13 0.125(6) 0.124(6) 0.124(6) 0.0000(11) 0.0197(14) 0.0007(11)
O14 0.21(2) 0.104(14) 0.183(19) -0.027(13) 0.086(17) -0.002(14)
O15 0.072(12) 0.23(2) 0.126(14) 0.052(12) -0.022(11) -0.080(13)
O16 0.090(12) 0.059(11) 0.24(2) -0.012(10) -0.012(12) -0.034(9)
O17 0.42(5) 0.14(2) 0.25(3) 0.018(17) 0.10(3) 0.05(3)
O18 0.15(2) 0.09(2) 0.25(3) 0.000 -0.03(2) 0.000
O19 0.13(2) 0.090(19) 0.23(3) 0.000 0.05(2) 0.000

loop_
_atom_type_symbol
_atom_type_description
_atom_type_scat_dispersion_real
_atom_type_scat_dispersion_imag
_atom_type_scat_source
C C 0.0033 0.0016 'International Tables Vol C Tables 4.2.6.8 and 6.1.1.4'
H H 0.0000 0.0000 'International Tables Vol C Tables 4.2.6.8 and 6.1.1.4'
Cu Cu 0.3201 1.2651 'International Tables Vol C Tables 4.2.6.8 and 6.1.1.4'
Gd Gd -0.1653 3.9035 'International Tables Vol C Tables 4.2.6.8 and 6.1.1.4'
N N 0.0061 0.0033 'International Tables Vol C Tables 4.2.6.8 and 6.1.1.4'
O O 0.0106 0.0060 'International Tables Vol C Tables 4.2.6.8 and 6.1.1.4'

loop_
_geom_angle_atom_site_label_1
_geom_angle_atom_site_label_2
_geom_angle_atom_site_label_3
_geom_angle
_geom_angle_site_symmetry_1
_geom_angle_site_symmetry_3
N1 C1 C2 125.2(18) . .
N1 C1 H1 117.4 . .
C2 C1 H1 117.4 . .
C3 C2 C1 117(2) . .
C3 C2 H2 121.5 . .
C1 C2 H2 121.5 . .
C2 C3 C4 120(2) . .
C2 C3 H3 119.8 . .
C4 C3 H3 119.8 . .
C3 C4 C5 120.2(19) . .
C3 C4 H4 119.9 . .
C5 C4 H4 119.9 . .
N1 C5 C4 121.0(18) . .
N1 C5 C6 115(2) . .
C4 C5 C6 124(2) . .
C5 C6 C7 111.4(15) . .
C5 C6 H6A 109.4 . .
C7 C6 H6A 109.4 . .
C5 C6 H6B 109.4 . .
C7 C6 H6B 109.4 . .
H6A C6 H6B 108.0 . .
O1 C7 C6 111.5(13) . .
O1 C7 H7A 109.3 . .
C6 C7 H7A 109.3 . .
O1 C7 H7B 109.3 . .
C6 C7 H7B 109.3 . .
H7A C7 H7B 108.0 . .
N2 C8 C9 122.6(18) . .
N2 C8 H8 118.7 . .
C9 C8 H8 118.7 . .
C10 C9 C8 119.6(19) . .
C10 C9 H9 120.2 . .
C8 C9 H9 120.2 . .
C9 C10 C11 119.3(19) . .
C9 C10 H10 120.3 . .
C11 C10 H10 120.3 . .
C10 C11 C12 119.4(18) . .
C10 C11 H11 120.3 . .
C12 C11 H11 120.3 . .
N2 C12 C13 122(2) . .
N2 C12 C11 118.3(19) . .
C13 C12 C11 119(2) . .
C12 C13 C14 112.3(15) . .
C12 C13 H13A 109.1 . .
C14 C13 H13A 109.1 . .
C12 C13 H13B 109.1 . .
C14 C13 H13B 109.1 . .
H13A C13 H13B 107.9 . .
O2 C14 C13 111.1(12) . .
O2 C14 H14A 109.4 . .
C13 C14 H14A 109.4 . .
O2 C14 H14B 109.4 . .
C13 C14 H14B 109.4 . .
H14A C14 H14B 108.0 . .
O3 C15 C20 125.2(18) . .
O3 C15 C16 117.6(19) . .
C20 C15 C16 117.2(18) . .
C17 C16 C15 122.1(17) . .
C17 C16 O5 126(2) . .
C15 C16 O5 112.1(19) . .
C18 C17 C16 119.3(16) . .
C18 C17 H17 120.3 . .
C16 C17 H17 120.3 . .
C19 C18 C17 119.0(17) . .
C19 C18 H18 120.5 . .
C17 C18 H18 120.5 . .
C18 C19 C20 121.3(17) . .
C18 C19 H19 119.3 . .
C20 C19 H19 119.3 . .
C15 C20 C19 121.0(19) . .
C15 C20 C21 121.5(18) . .
C19 C20 C21 117(2) . .
O4 C21 C20 127.7(17) . .
O4 C21 H21 116.2 . .
C20 C21 H21 116.2 . .
O5 C22 H22A 109.5 . .
O5 C22 H22B 109.5 . .
H22A C22 H22B 109.5 . .
O5 C22 H22C 109.5 . .
H22A C22 H22C 109.5 . .
H22B C22 H22C 109.5 . .
O6 C23 C28 123(2) . .
O6 C23 C24 117(2) . .
C28 C23 C24 120.4(19) . .
C25 C24 O8 124(3) . .
C25 C24 C23 120.7(17) . .
O8 C24 C23 116(2) . .
C24 C25 C26 118.8(17) . .
C24 C25 H25 120.6 . .
C26 C25 H25 120.6 . .
C27 C26 C25 120.0(17) . .
C27 C26 H26 120.0 . .
C25 C26 H26 120.0 . .
C26 C27 C28 122.4(19) . .
C26 C27 H27 118.8 . .
C28 C27 H27 118.8 . .
C23 C28 C27 118(2) . .
C23 C28 C29 123.1(19) . .
C27 C28 C29 119(2) . .
O7 C29 C28 127.8(16) . .
O7 C29 H29 116.1 . .
C28 C29 H29 116.1 . .
O8 C30 H30A 109.5 . .
O8 C30 H30B 109.5 . .
H30A C30 H30B 109.5 . .
O8 C30 H30C 109.5 . .
H30A C30 H30C 109.5 . .
H30B C30 H30C 109.5 . .
O2 Cu1 O3 82.6(4) . .
O2 Cu1 N2 98.3(7) . .
O3 Cu1 N2 166.1(5) . .
O2 Cu1 O4 172.3(5) . .
O3 Cu1 O4 90.3(5) . .
N2 Cu1 O4 89.3(7) . .
O2 Cu1 O1S 93.3(4) . .
O3 Cu1 O1S 95.3(4) . .
N2 Cu1 O1S 98.6(5) . .
O4 Cu1 O1S 84.4(4) . .
O2 Cu1 Gd1 41.5(3) . .
O3 Cu1 Gd1 43.2(3) . .
N2 Cu1 Gd1 132.6(5) . .
O4 Cu1 Gd1 132.2(4) . .
O1S Cu1 Gd1 106.0(3) . .
O1 Cu2 O7 170.7(5) . .
O1 Cu2 O6 82.7(5) . .
O7 Cu2 O6 90.8(5) . .
O1 Cu2 N1 97.3(7) . .
O7 Cu2 N1 89.7(7) . .
O6 Cu2 N1 176.3(5) . .
O1 Cu2 Gd1 39.5(3) . .
O7 Cu2 Gd1 134.5(4) . .
O6 Cu2 Gd1 43.8(3) . .
N1 Cu2 Gd1 135.5(6) . .
O1 Gd1 O2 130.0(4) . .
O1 Gd1 O3 95.3(3) . .
O2 Gd1 O3 66.4(3) . .
O1 Gd1 O6 66.9(4) . .
O2 Gd1 O6 98.4(3) . .
O3 Gd1 O6 141.7(4) . .
O1 Gd1 O3S 141.3(4) . .
O2 Gd1 O3S 85.0(4) . .
O3 Gd1 O3S 83.5(3) . .
O6 Gd1 O3S 131.9(4) . .
O1 Gd1 O2S 80.0(4) . .
O2 Gd1 O2S 145.6(4) . .
O3 Gd1 O2S 135.8(4) . .
O6 Gd1 O2S 76.6(3) . .
O3S Gd1 O2S 74.6(4) . .
O1 Gd1 O8 124.2(4) . .
O2 Gd1 O8 76.9(3) . .
O3 Gd1 O8 138.2(3) . .
O6 Gd1 O8 60.7(4) . .
O3S Gd1 O8 73.9(4) . .
O2S Gd1 O8 71.0(3) . .
O1 Gd1 O5 76.2(4) . .
O2 Gd1 O5 122.4(4) . .
O3 Gd1 O5 60.2(4) . .
O6 Gd1 O5 137.1(4) . .
O3S Gd1 O5 69.6(4) . .
O2S Gd1 O5 76.2(4) . .
O8 Gd1 O5 135.9(4) . .
O1 Gd1 O9 66.6(4) . .
O2 Gd1 O9 63.4(4) . .
O3 Gd1 O9 65.2(4) . .
O6 Gd1 O9 76.6(4) . .
O3S Gd1 O9 141.9(4) . .
O2S Gd1 O9 143.3(4) . .
O8 Gd1 O9 115.4(4) . .
O5 Gd1 O9 108.6(4) . .
O1 Gd1 Cu1 109.8(3) . .
O2 Gd1 Cu1 33.7(2) . .
O3 Gd1 Cu1 34.2(3) . .
O6 Gd1 Cu1 118.1(2) . .
O3S Gd1 Cu1 90.8(3) . .
O2S Gd1 Cu1 164.5(3) . .
O8 Gd1 Cu1 110.5(2) . .
O5 Gd1 Cu1 94.1(3) . .
O9 Gd1 Cu1 51.1(3) . .
O1 Gd1 Cu2 32.8(3) . .
O2 Gd1 Cu2 114.9(3) . .
O3 Gd1 Cu2 118.1(2) . .
O6 Gd1 Cu2 34.6(3) . .
O3S Gd1 Cu2 154.7(3) . .
O2S Gd1 Cu2 80.3(3) . .
O8 Gd1 Cu2 94.7(3) . .
O5 Gd1 Cu2 108.0(3) . .
O9 Gd1 Cu2 63.4(3) . .
Cu1 Gd1 Cu2 114.53(5) . .
C1 N1 C5 115.9(15) . .
C1 N1 Cu2 120.0(17) . .
C5 N1 Cu2 124.1(16) . .
C12 N2 C8 120.6(16) . .
C12 N2 Cu1 118.3(16) . .
C8 N2 Cu1 121.1(16) . .
O9 N3 O9 126(4) . 2_656
O9 N3 O10 117(2) . .
O9 N3 O10 117(2) 2_656 .
O12 N4 O13 133(3) . .
O12 N4 O11 117(2) . .
O13 N4 O11 109(3) . .
O15 N5 O16 121(3) . .
O15 N5 O14 119(3) . .
O16 N5 O14 120(2) . .
O18 N6 O19 85(4) . .
O18 N6 O17 126(2) . .
O19 N6 O17 134(2) . .
C7 O1 Cu2 116.0(9) . .
C7 O1 Gd1 134.6(9) . .
Cu2 O1 Gd1 107.7(5) . .
C14 O2 Cu1 116.8(9) . .
C14 O2 Gd1 129.7(8) . .
Cu1 O2 Gd1 104.8(5) . .
C15 O3 Cu1 124.4(11) . .
C15 O3 Gd1 131.2(11) . .
Cu1 O3 Gd1 102.7(5) . .
C21 O4 Cu1 123.7(11) . .
H1W1 O1W H2W1 107.7 . .
C16 O5 C22 115.0(15) . .
C16 O5 Gd1 117.9(11) . .
C22 O5 Gd1 126.7(11) . .
H1W2 O2W H2W2 107.7 . .
C23 O6 Cu2 124.9(12) . .
C23 O6 Gd1 129.0(12) . .
Cu2 O6 Gd1 101.6(5) . .
C29 O7 Cu2 125.5(12) . .
C24 O8 C30 117.3(17) . .
C24 O8 Gd1 116.4(13) . .
C30 O8 Gd1 126.2(11) . .
N3 O9 Gd1 141(2) . .
N6 O18 N6 99(4) 2_655 .
N6 O19 N6 91(4) . 2_655

loop_
_geom_bond_atom_site_label_1
_geom_bond_atom_site_label_2
_geom_bond_distance
_geom_bond_site_symmetry_2
C1 N1 1.36(2) .
C1 C2 1.40(2) .
C1 H1 0.9300 .
C2 C3 1.35(3) .
C2 H2 0.9300 .
C3 C4 1.38(3) .
C3 H3 0.9300 .
C4 C5 1.39(2) .
C4 H4 0.9300 .
C5 N1 1.38(2) .
C5 C6 1.50(2) .
C6 C7 1.53(2) .
C6 H6A 0.9700 .
C6 H6B 0.9700 .
C7 O1 1.438(17) .
C7 H7A 0.9700 .
C7 H7B 0.9700 .
C8 N2 1.35(2) .
C8 C9 1.37(2) .
C8 H8 0.9300 .
C9 C10 1.36(2) .
C9 H9 0.9300 .
C10 C11 1.39(2) .
C10 H10 0.9300 .
C11 C12 1.46(2) .
C11 H11 0.9300 .
C12 N2 1.33(2) .
C12 C13 1.44(2) .
C13 C14 1.52(2) .
C13 H13A 0.9700 .
C13 H13B 0.9700 .
C14 O2 1.425(17) .
C14 H14A 0.9700 .
C14 H14B 0.9700 .
C15 O3 1.334(19) .
C15 C20 1.36(2) .
C15 C16 1.40(2) .
C16 C17 1.39(2) .
C16 O5 1.409(17) .
C17 C18 1.37(2) .
C17 H17 0.9300 .
C18 C19 1.37(2) .
C18 H18 0.9300 .
C19 C20 1.39(2) .
C19 H19 0.9300 .
C20 C21 1.45(2) .
C21 O4 1.221(19) .
C21 H21 0.9300 .
C22 O5 1.42(2) .
C22 H22A 0.9600 .
C22 H22B 0.9600 .
C22 H22C 0.9600 .
C23 O6 1.317(19) .
C23 C28 1.39(2) .
C23 C24 1.40(2) .
C24 C25 1.35(2) .
C24 O8 1.361(19) .
C25 C26 1.44(3) .
C25 H25 0.9300 .
C26 C27 1.33(2) .
C26 H26 0.9300 .
C27 C28 1.40(2) .
C27 H27 0.9300 .
C28 C29 1.42(2) .
C29 O7 1.22(2) .
C29 H29 0.9300 .
C30 O8 1.446(19) .
C30 H30A 0.9600 .
C30 H30B 0.9600 .
C30 H30C 0.9600 .
Cu1 O2 1.932(10) .
Cu1 O3 1.936(11) .
Cu1 N2 1.982(14) .
Cu1 O4 1.994(11) .
Cu1 O1S 2.402(11) .
Cu1 Gd1 3.363(2) .
Cu2 O1 1.923(10) .
Cu2 O7 1.946(12) .
Cu2 O6 1.963(11) .
Cu2 N1 1.964(14) .
Cu2 Gd1 3.386(2) .
Gd1 O1 2.263(11) .
Gd1 O2 2.305(10) .
Gd1 O3 2.358(10) .
Gd1 O6 2.392(10) .
Gd1 O3S 2.400(11) .
Gd1 O2S 2.439(9) .
Gd1 O8 2.690(11) .
Gd1 O5 2.691(11) .
Gd1 O9 2.824(18) .
N3 O9 1.19(2) .
N3 O9 1.192(19) 2_656
N3 O10 1.25(3) .
N4 O12 1.13(2) .
N4 O13 1.17(2) .
N4 O11 1.27(2) .
N5 O15 1.20(2) .
N5 O16 1.24(2) .
N5 O14 1.27(2) .
N6 O18 1.45(4) .
N6 O19 1.55(5) .
N6 O17 1.61(5) .
O1W H1W1 0.8501 .
O1W H2W1 0.8499 .
O2W H1W2 0.8499 .
O2W H2W2 0.8501 .
O18 N6 1.45(4) 2_655
O19 N6 1.55(5) 2_655
